data_4037455
loop_
_publ_author_name
'Li, Jiangtao'
'Qiu, Shuai'
'Ye, Xinyi'
'Zhu, Bo'
'Liu, Hongjun'
'Jiang, Zhiyong'

_publ_section_title
;
 Dipeptide-Based Chiral Tertiary Amine-Catalyzed Asymmetric Conjugate
 Addition Reactions of 5H-Thiazol/Oxazol-4-Ones.
;
_journal_issue 23
_journal_name_full 'The Journal of organic chemistry'
_journal_page_first 11916
_journal_page_last 11923
_journal_paper_doi 10.1021/acs.joc.6b02384
_journal_volume 81
_journal_year 2016
_chemical_absolute_configuration ad
_chemical_formula_moiety 'C20 H16 N2 O3 S'
_chemical_formula_sum 'C20 H16 N2 O3 S'
_chemical_formula_weight 364.41
_space_group_crystal_system orthorhombic
_space_group_IT_number 19
_space_group_name_Hall 'P 2ac 2ab'
_space_group_name_H-M_alt 'P 21 21 21'
_atom_sites_solution_hydrogens geom
_atom_sites_solution_primary direct
_atom_sites_solution_secondary difmap
_audit_creation_date 2014-12-23
_audit_creation_method
;
Olex2 1.2
(compiled 2014.11.28 svn.r3106 for OlexSys, GUI svn.r4959)
;
_cell_angle_alpha 90.00
_cell_angle_beta 90.00
_cell_angle_gamma 90.00
_cell_formula_units_Z 4
_cell_length_a 6.41183(15)
_cell_length_b 10.9322(2)
_cell_length_c 25.7034(5)
_cell_measurement_reflns_used 1889
_cell_measurement_temperature 291(2)
_cell_measurement_theta_max 72.1600
_cell_measurement_theta_min 4.3950
_cell_volume 1801.69(6)
_computing_cell_refinement
;
CrysAlisPro, Agilent Technologies,
Version 1.171.36.32 (release 02-08-2013 CrysAlis171 .NET)
(compiled Aug  2 2013,16:46:58)
;
_computing_data_collection
;
CrysAlisPro, Agilent Technologies,
Version 1.171.36.32 (release 02-08-2013 CrysAlis171 .NET)
(compiled Aug  2 2013,16:46:58)
;
_computing_data_reduction
;
CrysAlisPro, Agilent Technologies,
Version 1.171.36.32 (release 02-08-2013 CrysAlis171 .NET)
(compiled Aug  2 2013,16:46:58)
;
_computing_molecular_graphics 'Olex2 (Dolomanov et al., 2009)'
_computing_publication_material 'Olex2 (Dolomanov et al., 2009)'
_computing_structure_refinement 'ShelXL (Sheldrick, 2008)'
_computing_structure_solution 'ShelXS (Sheldrick, 2008)'
_diffrn_ambient_temperature 291.15
_diffrn_detector_area_resol_mean 16.2312
_diffrn_measured_fraction_theta_full 0.999
_diffrn_measured_fraction_theta_max 1.000
_diffrn_measurement_details
;
#__ type_ start__ end____ width___ exp.time_
  1 omega   -1.00   29.00   0.5000    1.0000
omega____ theta____ kappa____ phi______ frames
    -        0.0000  -99.0000  -60.0000 60

#__ type_ start__ end____ width___ exp.time_
  2 omega  -16.00   42.00   0.5000    1.0000
omega____ theta____ kappa____ phi______ frames
    -        0.0000   57.0000   30.0000 116

#__ type_ start__ end____ width___ exp.time_
  3 omega   30.00  128.00   0.5000    7.0000
omega____ theta____ kappa____ phi______ frames
    -       56.0000   37.0000  -60.0000 196

#__ type_ start__ end____ width___ exp.time_
  4 omega   88.00  113.00   0.5000    7.0000
omega____ theta____ kappa____ phi______ frames
    -       56.0000 -125.0000  -30.0000 50

#__ type_ start__ end____ width___ exp.time_
  5 omega   32.00   71.00   0.5000    7.0000
omega____ theta____ kappa____ phi______ frames
    -       56.0000 -125.0000  -30.0000 78

#__ type_ start__ end____ width___ exp.time_
  6 omega   10.00   65.00   0.5000    7.0000
omega____ theta____ kappa____ phi______ frames
    -       56.0000  -56.0000  -17.0000 110

#__ type_ start__ end____ width___ exp.time_
  7 omega  107.00  160.00   0.5000   15.0000
omega____ theta____ kappa____ phi______ frames
    -      112.0000  111.0000 -180.0000 106

#__ type_ start__ end____ width___ exp.time_
  8 omega   62.00   90.00   0.5000   15.0000
omega____ theta____ kappa____ phi______ frames
    -      112.0000  -30.0000    0.0000 56

#__ type_ start__ end____ width___ exp.time_
  9 omega   90.00  152.00   0.5000   15.0000
omega____ theta____ kappa____ phi______ frames
    -      112.0000   45.0000  120.0000 124

#__ type_ start__ end____ width___ exp.time_
 10 omega   47.00   93.00   0.5000   15.0000
omega____ theta____ kappa____ phi______ frames
    -      112.0000  -45.0000  150.0000 92

#__ type_ start__ end____ width___ exp.time_
 11 omega   68.00  151.00   0.5000   15.0000
omega____ theta____ kappa____ phi______ frames
    -      112.0000  178.0000  -90.0000 166
;
_diffrn_measurement_device_type 'Xcalibur, Eos, Gemini'
_diffrn_measurement_method '\w scans'
_diffrn_orient_matrix_UB_11 0.0956406000
_diffrn_orient_matrix_UB_12 -0.0528891000
_diffrn_orient_matrix_UB_13 -0.0501793000
_diffrn_orient_matrix_UB_21 0.1305088000
_diffrn_orient_matrix_UB_22 -0.0899660000
_diffrn_orient_matrix_UB_23 0.0327070000
_diffrn_orient_matrix_UB_31 -0.1774416000
_diffrn_orient_matrix_UB_32 -0.0946868000
_diffrn_orient_matrix_UB_33 -0.0029853000
_diffrn_radiation_monochromator graphite
_diffrn_radiation_type CuK\a
_diffrn_radiation_wavelength 1.54184
_diffrn_reflns_av_R_equivalents 0.0269
_diffrn_reflns_av_unetI/netI 0.0407
_diffrn_reflns_limit_h_max 6
_diffrn_reflns_limit_h_min -7
_diffrn_reflns_limit_k_max 11
_diffrn_reflns_limit_k_min -13
_diffrn_reflns_limit_l_max 29
_diffrn_reflns_limit_l_min -30
_diffrn_reflns_number 4244
_diffrn_reflns_theta_full 67.01
_diffrn_reflns_theta_max 67.01
_diffrn_reflns_theta_min 3.44
_diffrn_source 'Enhance (Cu) X-ray Source'
_exptl_absorpt_coefficient_mu 1.784
_exptl_absorpt_correction_T_max 1.00000
_exptl_absorpt_correction_T_min 0.93876
_exptl_absorpt_correction_type multi-scan
_exptl_absorpt_process_details
;
CrysAlisPro, Agilent Technologies,
Version 1.171.36.32 (release 02-08-2013 CrysAlis171 .NET)
(compiled Aug  2 2013,16:46:58)
Empirical absorption correction using spherical harmonics,
 implemented in SCALE3 ABSPACK scaling algorithm.
;
_exptl_crystal_colour
;
;
_exptl_crystal_density_diffrn 1.343
_exptl_crystal_density_method 'not measured'
_exptl_crystal_description
;
;
_exptl_crystal_F_000 760
_exptl_crystal_size_max 0.1
_exptl_crystal_size_mid 0.08
_exptl_crystal_size_min 0.03
_refine_diff_density_max 0.262
_refine_diff_density_min -0.153
_refine_diff_density_rms 0.033
_refine_ls_abs_structure_details 'Flack H D (1983), Acta Cryst. A39, 876-881'
_refine_ls_abs_structure_Flack 0.02(2)
_refine_ls_extinction_coef 0.0008(2)
_refine_ls_extinction_expression Fc^*^=kFc[1+0.001xFc^2^\l^3^/sin(2\q)]^-1/4^
_refine_ls_extinction_method SHELXL
_refine_ls_goodness_of_fit_ref 1.050
_refine_ls_hydrogen_treatment constr
_refine_ls_matrix_type full
_refine_ls_number_parameters 237
_refine_ls_number_reflns 2806
_refine_ls_number_restraints 0
_refine_ls_restrained_S_all 1.050
_refine_ls_R_factor_all 0.0472
_refine_ls_R_factor_gt 0.0410
_refine_ls_shift/su_max 0.001
_refine_ls_shift/su_mean 0.000
_refine_ls_structure_factor_coef Fsqd
_refine_ls_weighting_details 'calc w=1/[\s^2^(Fo^2^)+(0.0458P)^2^+0.1194P] where P=(Fo^2^+2Fc^2^)/3'
_refine_ls_weighting_scheme calc
_refine_ls_wR_factor_gt 0.0993
_refine_ls_wR_factor_ref 0.1046
_reflns_number_gt 2499
_reflns_number_total 2806
_reflns_threshold_expression >2sigma(I)
_cod_data_source_file jo6b02384_si_002.cif
_cod_data_source_block 201412285a
_cod_original_cell_volume 1801.69(7)
_cod_database_code 4037455
_chemical_oxdiff_formula C20H20N4O4S1
_reflns_odcompleteness_completeness 99.95
_reflns_odcompleteness_iscentric 1
_reflns_odcompleteness_theta 66.97
_olex2_refinement_description
;
1. Fixed Uiso
 At 1.2 times of:
  All C(H) groups, All C(H,H) groups
 At 1.5 times of:
  All C(H,H,H) groups
2.a Ternary CH refined with riding coordinates:
 C8(H8)
2.b Secondary CH2 refined with riding coordinates:
 C9(H9A,H9B)
2.c Aromatic/amide H refined with riding coordinates:
 C1(H1), C2(H2), C3(H3), C4(H4), C5(H5), C16(H16), C17(H17), C18(H18),
 C19(H19), C20(H20)
2.d Idealised Me refined as rotating group:
 C14(H14A,H14B,H14C)
;
_olex2_submission_special_instructions 'No special instructions were received'

loop_
_space_group_symop_id
_space_group_symop_operation_xyz
1 'x, y, z'
2 '-x+1/2, -y, z+1/2'
3 'x+1/2, -y+1/2, -z'
4 '-x, y+1/2, -z+1/2'

loop_
_atom_site_label
_atom_site_type_symbol
_atom_site_fract_x
_atom_site_fract_y
_atom_site_fract_z
_atom_site_U_iso_or_equiv
_atom_site_adp_type
_atom_site_occupancy
_atom_site_calc_flag
_atom_site_refinement_flags_posn
S1 S 0.82652(15) 0.68485(7) 0.58213(3) 0.0609(2) Uani 1 d .
O1 O 0.6711(3) 0.56617(18) 0.45430(8) 0.0611(5) Uani 1 d .
O2 O 1.1082(4) 0.2820(2) 0.52223(9) 0.0773(7) Uani 1 d .
O3 O 0.3856(4) 0.4825(2) 0.63318(10) 0.0872(8) Uani 1 d .
N1 N 0.9152(3) 0.42465(19) 0.47841(9) 0.0458(5) Uani 1 d .
N2 N 0.6331(5) 0.6117(2) 0.66678(10) 0.0643(7) Uani 1 d .
C1 C 1.2039(5) 0.4629(3) 0.41960(15) 0.0666(8) Uani 1 d .
H1 H 1.2695 0.5078 0.4456 0.080 Uiso 1 calc R
C2 C 1.2981(6) 0.4478(3) 0.37177(16) 0.0833(11) Uani 1 d .
H2 H 1.4281 0.4828 0.3658 0.100 Uiso 1 calc R
C3 C 1.2052(7) 0.3834(4) 0.33357(16) 0.0883(12) Uani 1 d .
H3 H 1.2678 0.3759 0.3011 0.106 Uiso 1 calc R
C4 C 1.0149(8) 0.3284(5) 0.34356(15) 0.1033(15) Uani 1 d .
H4 H 0.9525 0.2804 0.3181 0.124 Uiso 1 calc R
C5 C 0.9169(6) 0.3441(4) 0.39079(13) 0.0807(11) Uani 1 d .
H5 H 0.7869 0.3093 0.3969 0.097 Uiso 1 calc R
C6 C 1.0131(4) 0.4111(2) 0.42828(11) 0.0495(6) Uani 1 d .
C7 C 0.7415(4) 0.4968(2) 0.48624(11) 0.0471(6) Uani 1 d .
C8 C 0.6595(4) 0.4707(2) 0.54088(11) 0.0489(6) Uani 1 d .
H8 H 0.5326 0.4215 0.5373 0.059 Uiso 1 calc R
C9 C 0.8263(5) 0.3895(2) 0.56527(11) 0.0566(7) Uani 1 d .
H9A H 0.9012 0.4335 0.5922 0.068 Uiso 1 calc R
H9B H 0.7640 0.3170 0.5805 0.068 Uiso 1 calc R
C10 C 0.9696(5) 0.3557(3) 0.52172(12) 0.0532(7) Uani 1 d .
C11 C 0.6016(4) 0.5874(2) 0.57124(10) 0.0510(6) Uani 1 d .
C12 C 0.5279(5) 0.5525(3) 0.62668(12) 0.0603(8) Uani 1 d .
C13 C 0.7872(5) 0.6774(3) 0.65007(11) 0.0569(7) Uani 1 d .
C14 C 0.4241(6) 0.6603(3) 0.54559(14) 0.0822(11) Uani 1 d .
H14A H 0.4063 0.7367 0.5635 0.123 Uiso 1 calc GR
H14B H 0.2970 0.6141 0.5474 0.123 Uiso 1 calc GR
H14C H 0.4581 0.6758 0.5098 0.123 Uiso 1 calc GR
C15 C 0.9223(6) 0.7514(3) 0.68318(12) 0.0650(9) Uani 1 d .
C16 C 0.8489(9) 0.7873(4) 0.73181(14) 0.1030(15) Uani 1 d .
H16 H 0.7185 0.7616 0.7433 0.124 Uiso 1 calc R
C17 C 0.9700(12) 0.8605(5) 0.76250(17) 0.133(2) Uani 1 d .
H17 H 0.9211 0.8850 0.7949 0.160 Uiso 1 calc R
C18 C 1.1622(11) 0.8981(4) 0.74605(19) 0.1125(17) Uani 1 d .
H18 H 1.2435 0.9469 0.7676 0.135 Uiso 1 calc R
C19 C 1.2367(8) 0.8646(4) 0.6980(2) 0.1037(15) Uani 1 d .
H19 H 1.3679 0.8901 0.6870 0.124 Uiso 1 calc R
C20 C 1.1139(7) 0.7926(4) 0.66637(16) 0.0853(11) Uani 1 d .
H20 H 1.1609 0.7717 0.6333 0.102 Uiso 1 calc R

loop_
_atom_site_aniso_label
_atom_site_aniso_U_11
_atom_site_aniso_U_22
_atom_site_aniso_U_33
_atom_site_aniso_U_23
_atom_site_aniso_U_13
_atom_site_aniso_U_12
S1 0.0844(5) 0.0535(4) 0.0448(3) -0.0035(3) 0.0138(4) -0.0116(4)
O1 0.0649(12) 0.0634(11) 0.0551(11) 0.0068(10) -0.0009(11) 0.0173(11)
O2 0.0791(15) 0.0788(15) 0.0741(14) 0.0044(12) -0.0021(13) 0.0372(13)
O3 0.0873(17) 0.0862(16) 0.0881(17) 0.0004(14) 0.0324(15) -0.0128(16)
N1 0.0424(11) 0.0460(11) 0.0490(12) -0.0030(10) 0.0002(10) -0.0001(10)
N2 0.0787(18) 0.0645(15) 0.0499(13) 0.0103(12) 0.0134(14) 0.0085(15)
C1 0.0607(17) 0.0595(16) 0.079(2) -0.0097(17) 0.0108(18) -0.0113(15)
C2 0.076(2) 0.072(2) 0.102(3) 0.003(2) 0.036(2) -0.011(2)
C3 0.107(3) 0.093(3) 0.065(2) 0.002(2) 0.027(2) -0.001(3)
C4 0.122(4) 0.130(4) 0.057(2) -0.025(2) 0.004(2) -0.031(3)
C5 0.070(2) 0.108(3) 0.065(2) -0.022(2) 0.0075(17) -0.030(2)
C6 0.0483(14) 0.0433(13) 0.0570(16) -0.0017(12) 0.0011(13) -0.0008(12)
C7 0.0491(14) 0.0420(12) 0.0504(14) -0.0034(12) -0.0047(12) -0.0023(12)
C8 0.0499(14) 0.0435(12) 0.0533(14) -0.0003(11) -0.0004(14) 0.0023(13)
C9 0.0678(17) 0.0479(13) 0.0541(15) 0.0038(12) -0.0018(16) 0.0075(15)
C10 0.0536(15) 0.0474(14) 0.0585(16) -0.0040(13) -0.0039(14) 0.0045(13)
C11 0.0562(15) 0.0465(13) 0.0501(15) 0.0027(12) 0.0054(13) 0.0079(13)
C12 0.0661(18) 0.0550(16) 0.0598(18) 0.0069(14) 0.0164(16) 0.0073(15)
C13 0.075(2) 0.0525(14) 0.0432(13) 0.0049(13) 0.0054(14) 0.0176(16)
C14 0.088(2) 0.086(2) 0.073(2) 0.0015(19) 0.007(2) 0.042(2)
C15 0.087(2) 0.0592(17) 0.0489(16) -0.0015(14) -0.0041(16) 0.0135(18)
C16 0.137(4) 0.125(3) 0.0462(17) -0.011(2) 0.006(2) -0.012(4)
C17 0.184(6) 0.158(5) 0.058(2) -0.032(3) 0.000(3) -0.015(5)
C18 0.154(5) 0.097(3) 0.087(3) -0.020(3) -0.045(4) 0.005(4)
C19 0.103(3) 0.095(3) 0.114(4) -0.031(3) -0.027(3) 0.003(3)
C20 0.086(3) 0.090(2) 0.080(2) -0.027(2) -0.003(2) 0.010(2)

loop_
_atom_type_symbol
_atom_type_description
_atom_type_scat_dispersion_real
_atom_type_scat_dispersion_imag
_atom_type_scat_source
C C 0.0181 0.0091 'International Tables Vol C Tables 4.2.6.8 and 6.1.1.4'
H H 0.0000 0.0000 'International Tables Vol C Tables 4.2.6.8 and 6.1.1.4'
N N 0.0311 0.0180 'International Tables Vol C Tables 4.2.6.8 and 6.1.1.4'
O O 0.0492 0.0322 'International Tables Vol C Tables 4.2.6.8 and 6.1.1.4'
S S 0.3331 0.5567 'International Tables Vol C Tables 4.2.6.8 and 6.1.1.4'

loop_
_geom_angle_atom_site_label_1
_geom_angle_atom_site_label_2
_geom_angle_atom_site_label_3
_geom_angle
C13 S1 C11 90.68(14)
C7 N1 C6 122.7(2)
C7 N1 C10 113.3(2)
C10 N1 C6 123.5(2)
C13 N2 C12 112.5(2)
C2 C1 H1 120.4
C6 C1 H1 120.4
C6 C1 C2 119.2(3)
C1 C2 H2 119.4
C3 C2 C1 121.2(3)
C3 C2 H2 119.4
C2 C3 H3 120.6
C2 C3 C4 118.8(4)
C4 C3 H3 120.6
C3 C4 H4 119.6
C5 C4 C3 120.8(4)
C5 C4 H4 119.6
C4 C5 H5 120.5
C6 C5 C4 119.0(4)
C6 C5 H5 120.5
C1 C6 N1 119.6(3)
C5 C6 N1 119.5(3)
C5 C6 C1 120.9(3)
O1 C7 N1 124.2(3)
O1 C7 C8 128.0(3)
N1 C7 C8 107.8(2)
C7 C8 H8 107.6
C7 C8 C11 113.2(2)
C9 C8 C7 104.2(2)
C9 C8 H8 107.6
C9 C8 C11 116.3(2)
C11 C8 H8 107.6
C8 C9 H9A 110.6
C8 C9 H9B 110.6
H9A C9 H9B 108.8
C10 C9 C8 105.5(2)
C10 C9 H9A 110.6
C10 C9 H9B 110.6
O2 C10 N1 124.0(3)
O2 C10 C9 127.8(3)
N1 C10 C9 108.2(2)
C8 C11 S1 111.88(19)
C8 C11 C12 109.6(2)
C12 C11 S1 104.2(2)
C14 C11 S1 110.5(2)
C14 C11 C8 113.0(3)
C14 C11 C12 107.2(2)
O3 C12 N2 124.1(3)
O3 C12 C11 121.1(3)
N2 C12 C11 114.8(3)
N2 C13 S1 117.5(2)
N2 C13 C15 124.6(3)
C15 C13 S1 117.8(2)
C11 C14 H14A 109.5
C11 C14 H14B 109.5
C11 C14 H14C 109.5
H14A C14 H14B 109.5
H14A C14 H14C 109.5
H14B C14 H14C 109.5
C16 C15 C13 118.6(4)
C20 C15 C13 121.8(3)
C20 C15 C16 119.4(4)
C15 C16 H16 120.3
C17 C16 C15 119.4(5)
C17 C16 H16 120.3
C16 C17 H17 119.7
C16 C17 C18 120.7(5)
C18 C17 H17 119.7
C17 C18 H18 119.6
C17 C18 C19 120.8(5)
C19 C18 H18 119.6
C18 C19 H19 120.5
C18 C19 C20 118.9(5)
C20 C19 H19 120.5
C15 C20 C19 120.7(4)
C15 C20 H20 119.6
C19 C20 H20 119.6

loop_
_geom_bond_atom_site_label_1
_geom_bond_atom_site_label_2
_geom_bond_distance
S1 C11 1.815(3)
S1 C13 1.766(3)
O1 C7 1.205(3)
O2 C10 1.200(3)
O3 C12 1.203(4)
N1 C6 1.441(3)
N1 C7 1.380(3)
N1 C10 1.389(4)
N2 C12 1.391(4)
N2 C13 1.295(4)
C1 H1 0.9300
C1 C2 1.380(5)
C1 C6 1.367(4)
C2 H2 0.9300
C2 C3 1.347(6)
C3 H3 0.9300
C3 C4 1.384(6)
C4 H4 0.9300
C4 C5 1.378(5)
C5 H5 0.9300
C5 C6 1.359(4)
C7 C8 1.527(4)
C8 H8 0.9800
C8 C9 1.524(4)
C8 C11 1.541(3)
C9 H9A 0.9700
C9 H9B 0.9700
C9 C10 1.495(4)
C11 C12 1.549(4)
C11 C14 1.538(4)
C13 C15 1.460(5)
C14 H14A 0.9600
C14 H14B 0.9600
C14 H14C 0.9600
C15 C16 1.392(5)
C15 C20 1.378(6)
C16 H16 0.9300
C16 C17 1.366(7)
C17 H17 0.9300
C17 C18 1.366(8)
C18 H18 0.9300
C18 C19 1.373(7)
C19 H19 0.9300
C19 C20 1.379(5)
C20 H20 0.9300

loop_
_geom_torsion_atom_site_label_1
_geom_torsion_atom_site_label_2
_geom_torsion_atom_site_label_3
_geom_torsion_atom_site_label_4
_geom_torsion
S1 C11 C12 O3 -176.2(3)
S1 C11 C12 N2 6.1(3)
S1 C13 C15 C16 154.3(3)
S1 C13 C15 C20 -21.7(4)
O1 C7 C8 C9 -172.6(3)
O1 C7 C8 C11 -45.4(4)
N1 C7 C8 C9 8.0(3)
N1 C7 C8 C11 135.2(2)
N2 C13 C15 C16 -21.8(5)
N2 C13 C15 C20 162.3(3)
C1 C2 C3 C4 -2.1(6)
C2 C1 C6 N1 178.9(3)
C2 C1 C6 C5 0.8(5)
C2 C3 C4 C5 3.2(7)
C3 C4 C5 C6 -2.2(7)
C4 C5 C6 N1 -177.9(4)
C4 C5 C6 C1 0.2(6)
C6 N1 C7 O1 -9.6(4)
C6 N1 C7 C8 169.9(2)
C6 N1 C10 O2 3.1(4)
C6 N1 C10 C9 -176.4(2)
C6 C1 C2 C3 0.2(6)
C7 N1 C6 C1 109.4(3)
C7 N1 C6 C5 -72.5(4)
C7 N1 C10 O2 175.6(3)
C7 N1 C10 C9 -3.9(3)
C7 C8 C9 C10 -9.9(3)
C7 C8 C11 S1 -62.9(3)
C7 C8 C11 C12 -178.0(2)
C7 C8 C11 C14 62.5(3)
C8 C9 C10 O2 -170.7(3)
C8 C9 C10 N1 8.8(3)
C8 C11 C12 O3 -56.3(4)
C8 C11 C12 N2 126.0(3)
C9 C8 C11 S1 57.7(3)
C9 C8 C11 C12 -57.3(3)
C9 C8 C11 C14 -176.8(3)
C10 N1 C6 C1 -78.7(3)
C10 N1 C6 C5 99.4(4)
C10 N1 C7 O1 177.8(3)
C10 N1 C7 C8 -2.7(3)
C11 S1 C13 N2 1.0(2)
C11 S1 C13 C15 -175.4(2)
C11 C8 C9 C10 -135.3(3)
C12 N2 C13 S1 2.6(3)
C12 N2 C13 C15 178.7(3)
C13 S1 C11 C8 -122.1(2)
C13 S1 C11 C12 -3.7(2)
C13 S1 C11 C14 111.1(2)
C13 N2 C12 O3 176.6(3)
C13 N2 C12 C11 -5.8(4)
C13 C15 C16 C17 -177.5(4)
C13 C15 C20 C19 178.6(3)
C14 C11 C12 O3 66.7(4)
C14 C11 C12 N2 -111.0(3)
C15 C16 C17 C18 -0.4(9)
C16 C15 C20 C19 2.7(6)
C16 C17 C18 C19 0.9(9)
C17 C18 C19 C20 0.3(8)
C18 C19 C20 C15 -2.1(6)
C20 C15 C16 C17 -1.4(7)
